data_4349511
loop_
_publ_author_name
'W\;ec\/lawik, M.'
'G\;agor, A.'
'Jakubas, R.'
'Piecha-Bisiorek, A.'
'Medycki, W.'
'Baran, J.'
'Zieli\'nski, P.'
'Ga\/l\;azka, M.'

_publ_section_title
;
 Structure--property relationships in hybrid (C3H5N2)3[Sb2I9] and
 (C3H5N2)3[Bi2I9] isomorphs
;
_journal_issue 10
_journal_name_full 'Inorganic Chemistry Frontiers'
_journal_page_first 1306
_journal_paper_doi 10.1039/C6QI00260A
_journal_volume 3
_journal_year 2016
_chemical_formula_sum 'C9 H15 I9 N6 Sb2'
_chemical_formula_weight 1592.89
_space_group_IT_number 63
_space_group_name_Hall '-C 2c 2'
_space_group_name_H-M_alt 'C m c m'
_symmetry_cell_setting orthorhombic
_symmetry_space_group_name_H-M 'C m c m'
_atom_sites_solution_hydrogens geom
_atom_sites_solution_primary direct
_atom_sites_solution_secondary difmap
_audit_creation_method SHELXL-97
_audit_update_record
;
2016-07-17 deposited with the CCDC.
2016-08-22 downloaded from the CCDC.
;
_cell_angle_alpha 90.00
_cell_angle_beta 90.00
_cell_angle_gamma 90.00
_cell_formula_units_Z 4
_cell_length_a 8.9215(7)
_cell_length_b 16.9118(10)
_cell_length_c 22.3716(15)
_cell_measurement_reflns_used 2875
_cell_measurement_temperature 298(2)
_cell_measurement_theta_max 29.3817
_cell_measurement_theta_min 3.0138
_cell_volume 3375.4(4)
_computing_structure_refinement 'SHELXL-97 (Sheldrick, 1997)'
_computing_structure_solution 'SHELXS-97 (Sheldrick, 1990)'
_diffrn_ambient_temperature 298(2)
_diffrn_measured_fraction_theta_full 0.993
_diffrn_measured_fraction_theta_max 0.993
_diffrn_radiation_monochromator graphite
_diffrn_radiation_source 'fine-focus sealed tube'
_diffrn_radiation_type MoK\a
_diffrn_radiation_wavelength 0.71073
_diffrn_reflns_av_R_equivalents 0.0737
_diffrn_reflns_av_sigmaI/netI 0.0324
_diffrn_reflns_limit_h_max 10
_diffrn_reflns_limit_h_min -8
_diffrn_reflns_limit_k_max 20
_diffrn_reflns_limit_k_min -20
_diffrn_reflns_limit_l_max 27
_diffrn_reflns_limit_l_min -27
_diffrn_reflns_number 18024
_diffrn_reflns_theta_full 25.67
_diffrn_reflns_theta_max 25.67
_diffrn_reflns_theta_min 3.02
_exptl_absorpt_coefficient_mu 9.841
_exptl_absorpt_correction_T_max 1.00000
_exptl_absorpt_correction_T_min 0.17879
_exptl_absorpt_correction_type multi-scan
_exptl_absorpt_process_details
;
CrysAlisPro, Agilent Technologies,
Version 1.171.36.21 (release 14-08-2012 CrysAlis171 .NET)
(compiled Sep 14 2012,17:21:16)
Empirical absorption correction using spherical harmonics,
 implemented in SCALE3 ABSPACK scaling algorithm.
;
_exptl_crystal_colour red
_exptl_crystal_density_diffrn 3.134
_exptl_crystal_density_method 'not measured'
_exptl_crystal_description plate
_exptl_crystal_F_000 2760
_exptl_crystal_size_max 0.20
_exptl_crystal_size_mid 0.08
_exptl_crystal_size_min 0.01
_refine_diff_density_max 1.062
_refine_diff_density_min -0.554
_refine_diff_density_rms 0.173
_refine_ls_extinction_method none
_refine_ls_goodness_of_fit_ref 1.048
_refine_ls_matrix_type full
_refine_ls_number_parameters 48
_refine_ls_number_reflns 1751
_refine_ls_number_restraints 13
_refine_ls_restrained_S_all 1.049
_refine_ls_R_factor_all 0.1354
_refine_ls_R_factor_gt 0.0647
_refine_ls_shift/su_max 0.003
_refine_ls_shift/su_mean 0.000
_refine_ls_structure_factor_coef Fsqd
_refine_ls_weighting_details 'calc w=1/[\s^2^(Fo^2^)+(0.1000P)^2^+2.5000P] where P=(Fo^2^+2Fc^2^)/3'
_refine_ls_weighting_scheme calc
_refine_ls_wR_factor_gt 0.1809
_refine_ls_wR_factor_ref 0.2327
_reflns_number_gt 697
_reflns_number_total 1751
_reflns_threshold_expression >2sigma(I)
_cod_data_source_file c6qi00260a3.cif
_cod_data_source_block 298K_Im3Sb2I9
_cod_original_sg_symbol_H-M Cmcm
_cod_database_code 4349511

loop_
_symmetry_equiv_pos_as_xyz
'x, y, z'
'-x, -y, z+1/2'
'-x, y, -z+1/2'
'x, -y, -z'
'x+1/2, y+1/2, z'
'-x+1/2, -y+1/2, z+1/2'
'-x+1/2, y+1/2, -z+1/2'
'x+1/2, -y+1/2, -z'
'-x, -y, -z'
'x, y, -z-1/2'
'x, -y, z-1/2'
'-x, y, z'
'-x+1/2, -y+1/2, -z'
'x+1/2, y+1/2, -z-1/2'
'x+1/2, -y+1/2, z-1/2'
'-x+1/2, y+1/2, z'

loop_
_atom_site_label
_atom_site_type_symbol
_atom_site_fract_x
_atom_site_fract_y
_atom_site_fract_z
_atom_site_U_iso_or_equiv
_atom_site_adp_type
_atom_site_occupancy
_atom_site_symmetry_multiplicity
_atom_site_calc_flag
_atom_site_refinement_flags
I1 I 0.0000 0.01993(13) 0.2500 0.1520(10) Uani 1 4 d S
Sb1 Sb 0.0000 0.16646(8) 0.34359(7) 0.1348(8) Uani 1 2 d S
I2 I 0.23991(18) 0.23942(9) 0.2500 0.1460(8) Uani 1 2 d S
I3 I 0.23579(16) 0.09434(8) 0.41335(7) 0.1727(8) Uani 1 1 d .
I4 I 0.0000 0.31057(11) 0.41277(9) 0.1876(10) Uani 1 2 d S
C1 C 0.459(5) 0.2774(18) 0.424(2) 0.244(14) Uiso 0.50 1 d PGD
H1 H 0.4689 0.2273 0.4402 0.292 Uiso 0.50 1 calc PR
N2 N 0.451(4) 0.295(2) 0.3634(18) 0.31(2) Uiso 0.50 1 d PGD
H2 H 0.4551 0.2610 0.3347 0.375 Uiso 0.50 1 calc PR
C3 C 0.437(4) 0.376(2) 0.3575(16) 0.244(14) Uiso 0.50 1 d PGD
H3 H 0.4297 0.4031 0.3217 0.292 Uiso 0.50 1 calc PR
C4 C 0.436(3) 0.4082(16) 0.414(2) 0.244(14) Uiso 0.50 1 d PGD
H4 H 0.4274 0.4617 0.4229 0.292 Uiso 0.50 1 calc PR
N5 N 0.449(5) 0.348(3) 0.4548(15) 0.38(4) Uiso 0.50 1 d PGD
H5 H 0.4515 0.3526 0.4931 0.450 Uiso 0.50 1 calc PR
N7 N 0.0000 0.468(3) 0.2993(4) 0.44(2) Uiso 1 2 d SD
H7 H 0.0000 0.4517 0.3357 0.527 Uiso 1 2 calc SR
C6 C 0.0000 0.546(3) 0.2810(4) 0.44(2) Uiso 1 2 d SD
H6 H 0.0000 0.5900 0.3056 0.527 Uiso 1 2 calc SR
C8 C 0.0000 0.422(3) 0.2500 0.44(2) Uiso 1 4 d SD
H8 H 0.0000 0.3672 0.2500 0.527 Uiso 1 4 calc SR

loop_
_atom_site_aniso_label
_atom_site_aniso_U_11
_atom_site_aniso_U_22
_atom_site_aniso_U_33
_atom_site_aniso_U_23
_atom_site_aniso_U_13
_atom_site_aniso_U_12
I1 0.211(2) 0.1178(16) 0.1273(18) 0.000 0.000 0.000
Sb1 0.1659(16) 0.1272(12) 0.1115(12) -0.0022(9) 0.000 0.000
I2 0.1494(15) 0.1378(13) 0.1506(15) 0.000 0.000 -0.0105(8)
I3 0.1938(15) 0.1674(14) 0.1570(13) 0.0185(9) -0.0341(8) 0.0016(9)
I4 0.280(3) 0.1401(15) 0.1426(16) -0.0235(11) 0.000 0.000

loop_
_atom_type_symbol
_atom_type_description
_atom_type_scat_dispersion_real
_atom_type_scat_dispersion_imag
_atom_type_scat_source
C C 0.0033 0.0016 'International Tables Vol C Tables 4.2.6.8 and 6.1.1.4'
H H 0.0000 0.0000 'International Tables Vol C Tables 4.2.6.8 and 6.1.1.4'
N N 0.0061 0.0033 'International Tables Vol C Tables 4.2.6.8 and 6.1.1.4'
Sb Sb -0.5866 1.5461 'International Tables Vol C Tables 4.2.6.8 and 6.1.1.4'
I I -0.4742 1.8119 'International Tables Vol C Tables 4.2.6.8 and 6.1.1.4'

loop_
_geom_angle_atom_site_label_1
_geom_angle_atom_site_label_2
_geom_angle_atom_site_label_3
_geom_angle
_geom_angle_site_symmetry_1
_geom_angle_site_symmetry_3
I3 Sb1 I3 93.45(8) . 12
I3 Sb1 I4 93.83(6) . .
I3 Sb1 I4 93.83(6) 12 .
I3 Sb1 I2 172.41(6) . 3
I3 Sb1 I2 91.65(4) 12 3
I4 Sb1 I2 91.43(5) . 3
I3 Sb1 I2 91.65(4) . .
I3 Sb1 I2 172.41(6) 12 .
I4 Sb1 I2 91.43(5) . .
I2 Sb1 I2 82.74(6) 3 .
Sb1 I2 Sb1 80.56(6) 10_556 .
N5 C1 N2 108.0 . .
C3 N2 C1 108.0 . .
N2 C3 C4 108.0 . .
C3 C4 N5 108.0 . .
C1 N5 C4 108.0 . .
C8 N7 C6 107.7(9) . .
C6 C6 N7 107.4(6) 10_556 .
N7 C8 N7 109.8(16) . 10_556

loop_
_geom_bond_atom_site_label_1
_geom_bond_atom_site_label_2
_geom_bond_distance
_geom_bond_site_symmetry_2
Sb1 I3 2.8894(16) .
Sb1 I3 2.8894(16) 12
Sb1 I4 2.887(2) .
Sb1 I2 3.2384(16) 3
Sb1 I2 3.2384(16) .
I2 Sb1 3.2384(16) 10_556
C1 N5 1.379(9) .
C1 N2 1.379(9) .
N2 C3 1.379(9) .
C3 C4 1.379(9) .
C4 N5 1.379(9) .
N7 C8 1.349(13) .
N7 C6 1.376(18) .
C6 C6 1.39(2) 10_556
C8 N7 1.349(13) 10_556
